data_4069140
loop_
_publ_author_name
'Jutzi, Peter'
'Izundu, Joseph'
'Sielemann, Henning'
'Neumann, Beate'
'Stammler, Hans-Georg'

_publ_section_title
;
 Bis- and Tris(dimethylgallyl)benzenes: Synthesis, Solid-State Structures,
 and Redistribution Reactions
;
_journal_issue 8
_journal_name_full Organometallics
_journal_page_first 2619
_journal_paper_doi 10.1021/om900048c
_journal_volume 28
_journal_year 2009
_chemical_formula_moiety 'C10 H16 Ga2'
_chemical_formula_sum 'C10 H16 Ga2'
_chemical_formula_weight 275.67
_chemical_name_systematic ?
_space_group_IT_number 14
_symmetry_cell_setting monoclinic
_symmetry_space_group_name_Hall '-P 2ybc'
_symmetry_space_group_name_H-M 'P 1 21/c 1'
_atom_sites_solution_hydrogens geom
_atom_sites_solution_primary direct
_atom_sites_solution_secondary difmap
_audit_creation_method SHELXL-97
_cell_angle_alpha 90.00
_cell_angle_beta 97.682(8)
_cell_angle_gamma 90.00
_cell_formula_units_Z 4
_cell_length_a 7.943(2)
_cell_length_b 14.358(2)
_cell_length_c 9.8740(3)
_cell_measurement_reflns_used 247
_cell_measurement_temperature 100(2)
_cell_measurement_theta_max 22.704
_cell_measurement_theta_min 4.398
_cell_volume 1116.0(3)
_computing_cell_refinement 'Dirax/lsq (Duisenberg & Schreurs, 1989-2000)'
_computing_data_collection KappaCCD
_computing_data_reduction 'EVALCCD (Duisenberg,1998,Thesis.Utrecht University.'
_computing_molecular_graphics 'SHELXTL-PLUS (1990)'
_computing_publication_material 'SHELXL-97 (Sheldrick, 1997)'
_computing_structure_refinement 'SHELXL-97 (Sheldrick, 1997)'
_computing_structure_solution 'SHELXS-97 (Sheldrick, 1990)'
_diffrn_ambient_temperature 100(2)
_diffrn_measured_fraction_theta_full 0.999
_diffrn_measured_fraction_theta_max 0.999
_diffrn_measurement_device_type KappaCCD
_diffrn_measurement_method CCD
_diffrn_radiation_monochromator graphite
_diffrn_radiation_source 'fine-focus sealed tube'
_diffrn_radiation_type MoK\a
_diffrn_radiation_wavelength 0.71073
_diffrn_reflns_av_R_equivalents 0.0691
_diffrn_reflns_av_sigmaI/netI 0.0342
_diffrn_reflns_limit_h_max 10
_diffrn_reflns_limit_h_min -10
_diffrn_reflns_limit_k_max 17
_diffrn_reflns_limit_k_min -18
_diffrn_reflns_limit_l_max 12
_diffrn_reflns_limit_l_min -12
_diffrn_reflns_number 22550
_diffrn_reflns_theta_full 27.50
_diffrn_reflns_theta_max 27.50
_diffrn_reflns_theta_min 2.52
_exptl_absorpt_coefficient_mu 4.776
_exptl_absorpt_correction_T_max 0.5545
_exptl_absorpt_correction_T_min 0.3698
_exptl_absorpt_correction_type multi-scan
_exptl_absorpt_process_details 'SADABS - Bruker Nonius - V2.10'
_exptl_crystal_colour Colourless
_exptl_crystal_density_diffrn 1.641
_exptl_crystal_density_method 'not measured'
_exptl_crystal_description needle
_exptl_crystal_F_000 552
_exptl_crystal_size_max 0.26
_exptl_crystal_size_mid 0.20
_exptl_crystal_size_min 0.14
_refine_diff_density_max 0.568
_refine_diff_density_min -0.826
_refine_diff_density_rms 0.122
_refine_ls_extinction_method none
_refine_ls_goodness_of_fit_ref 1.021
_refine_ls_hydrogen_treatment constr
_refine_ls_matrix_type full
_refine_ls_number_parameters 113
_refine_ls_number_reflns 2571
_refine_ls_number_restraints 0
_refine_ls_restrained_S_all 1.021
_refine_ls_R_factor_all 0.0386
_refine_ls_R_factor_gt 0.0330
_refine_ls_shift/su_max 0.000
_refine_ls_shift/su_mean 0.000
_refine_ls_structure_factor_coef Fsqd
_refine_ls_weighting_details 'calc w=1/[\s^2^(Fo^2^)+(0.0511P)^2^+1.8686P] where P=(Fo^2^+2Fc^2^)/3'
_refine_ls_weighting_scheme calc
_refine_ls_wR_factor_gt 0.0852
_refine_ls_wR_factor_ref 0.0901
_reflns_number_gt 2293
_reflns_number_total 2571
_reflns_threshold_expression >2sigma(I)
_cod_data_source_file om900048c_si_002.cif
_cod_data_source_block compound5
_cod_depositor_comments
;
The following automatic conversions were performed:
'_atom_site_symetry_multiplicity' tag replaced with
'_atom_site_symmetry_multiplicity'.

Automatic conversion script
Id: cif_correct_tags 1440 2010-10-19 06:21:57Z saulius 

The following automatic conversions were performed:

'_symmetry_cell_setting' value 'Monoclinic' changed to 'monoclinic'
according to /home/saulius/struct/CIF-dictionaries/cif_core.dic
dictionary named 'cif_core.dic' version 2.4.2 from 2011-04-26.

Automatic conversion script
Id: cif_fix_values 1715 2011-07-08 13:25:40Z adriana 
;
_cod_original_sg_symbol_H-M 'P 21/c'
_cod_database_code 4069140

loop_
_symmetry_equiv_pos_as_xyz
'x, y, z'
'-x, y+1/2, -z+1/2'
'-x, -y, -z'
'x, -y-1/2, z-1/2'

loop_
_atom_site_label
_atom_site_type_symbol
_atom_site_fract_x
_atom_site_fract_y
_atom_site_fract_z
_atom_site_U_iso_or_equiv
_atom_site_adp_type
_atom_site_occupancy
_atom_site_symmetry_multiplicity
_atom_site_calc_flag
_atom_site_refinement_flags
Ga1 Ga 0.10264(4) 0.16927(2) 0.25421(3) 0.01898(11) Uani 1 1 d .
Ga2 Ga 0.50696(4) 0.28213(2) 0.77783(3) 0.01797(11) Uani 1 1 d .
C1 C 0.2161(4) 0.2676(2) 0.3761(3) 0.0190(5) Uani 1 1 d .
C2 C 0.2990(4) 0.2471(2) 0.5073(3) 0.0184(5) Uani 1 1 d .
H2 H 0.3135 0.1836 0.5331 0.022 Uiso 1 1 calc R
C3 C 0.3623(4) 0.31629(19) 0.6037(3) 0.0180(5) Uani 1 1 d .
C4 C 0.3362(4) 0.4096(2) 0.5630(3) 0.0207(6) Uani 1 1 d .
H4 H 0.3769 0.4579 0.6246 0.025 Uiso 1 1 calc R
C5 C 0.2515(4) 0.43291(19) 0.4336(3) 0.0220(6) Uani 1 1 d .
H5 H 0.2327 0.4964 0.4090 0.026 Uiso 1 1 calc R
C6 C 0.1951(4) 0.3630(2) 0.3417(3) 0.0216(6) Uani 1 1 d .
H6 H 0.1411 0.3796 0.2533 0.026 Uiso 1 1 calc R
C7 C -0.0777(4) 0.2064(2) 0.1088(3) 0.0247(6) Uani 1 1 d .
H7A H -0.0595 0.1759 0.0231 0.037 Uiso 1 1 calc R
H7B H -0.0754 0.2741 0.0970 0.037 Uiso 1 1 calc R
H7C H -0.1882 0.1876 0.1336 0.037 Uiso 1 1 calc R
C8 C 0.1146(4) 0.0418(2) 0.3283(3) 0.0256(6) Uani 1 1 d .
H8A H 0.0214 0.0321 0.3826 0.038 Uiso 1 1 calc R
H8B H 0.2235 0.0329 0.3865 0.038 Uiso 1 1 calc R
H8C H 0.1049 -0.0031 0.2529 0.038 Uiso 1 1 calc R
C9 C 0.6061(4) 0.1572(2) 0.7940(3) 0.0224(6) Uani 1 1 d .
H9A H 0.7262 0.1605 0.7813 0.034 Uiso 1 1 calc R
H9B H 0.5455 0.1166 0.7240 0.034 Uiso 1 1 calc R
H9C H 0.5962 0.1320 0.8848 0.034 Uiso 1 1 calc R
C10 C 0.6027(4) 0.3892(2) 0.8878(3) 0.0240(6) Uani 1 1 d .
H10A H 0.6535 0.3674 0.9781 0.036 Uiso 1 1 calc R
H10B H 0.5121 0.4339 0.8982 0.036 Uiso 1 1 calc R
H10C H 0.6899 0.4194 0.8417 0.036 Uiso 1 1 calc R

loop_
_atom_site_aniso_label
_atom_site_aniso_U_11
_atom_site_aniso_U_22
_atom_site_aniso_U_33
_atom_site_aniso_U_23
_atom_site_aniso_U_13
_atom_site_aniso_U_12
Ga1 0.02228(18) 0.01788(18) 0.01613(18) -0.00086(11) 0.00015(12) 0.00058(11)
Ga2 0.02252(18) 0.01571(18) 0.01525(18) -0.00062(10) 0.00089(12) 0.00023(11)
C1 0.0218(13) 0.0188(13) 0.0167(13) -0.0006(10) 0.0032(10) 0.0005(10)
C2 0.0238(14) 0.0171(13) 0.0147(12) 0.0005(10) 0.0044(10) 0.0021(10)
C3 0.0229(14) 0.0172(13) 0.0136(12) -0.0002(10) 0.0008(10) -0.0007(10)
C4 0.0237(14) 0.0188(13) 0.0201(13) -0.0015(11) 0.0046(11) -0.0001(11)
C5 0.0302(15) 0.0129(13) 0.0230(14) 0.0033(10) 0.0042(12) 0.0034(11)
C6 0.0277(14) 0.0205(14) 0.0162(13) 0.0023(11) 0.0016(11) 0.0037(11)
C7 0.0219(14) 0.0299(16) 0.0218(14) 0.0013(12) 0.0013(11) 0.0045(11)
C8 0.0271(15) 0.0215(14) 0.0281(15) 0.0027(12) 0.0036(12) -0.0039(12)
C9 0.0262(14) 0.0193(13) 0.0214(14) 0.0014(11) 0.0024(11) 0.0038(11)
C10 0.0284(15) 0.0213(14) 0.0218(14) -0.0021(11) 0.0011(12) -0.0028(12)

loop_
_atom_type_symbol
_atom_type_description
_atom_type_scat_dispersion_real
_atom_type_scat_dispersion_imag
_atom_type_scat_source
C C 0.0033 0.0016 'International Tables Vol C Tables 4.2.6.8 and 6.1.1.4'
H H 0.0000 0.0000 'International Tables Vol C Tables 4.2.6.8 and 6.1.1.4'
Ga Ga 0.2307 1.6083 'International Tables Vol C Tables 4.2.6.8 and 6.1.1.4'

loop_
_geom_angle_atom_site_label_1
_geom_angle_atom_site_label_2
_geom_angle_atom_site_label_3
_geom_angle
C7 Ga1 C8 121.26(14)
C7 Ga1 C1 118.51(13)
C8 Ga1 C1 116.03(13)
C9 Ga2 C10 123.19(13)
C9 Ga2 C3 118.32(12)
C10 Ga2 C3 114.65(12)
C2 C1 C6 116.7(3)
C2 C1 Ga1 121.9(2)
C6 C1 Ga1 120.8(2)
C1 C2 C3 123.6(3)
C1 C2 H2 118.2
C3 C2 H2 118.2
C4 C3 C2 116.7(3)
C4 C3 Ga2 121.7(2)
C2 C3 Ga2 121.1(2)
C5 C4 C3 121.5(3)
C5 C4 H4 119.3
C3 C4 H4 119.3
C6 C5 C4 119.8(3)
C6 C5 H5 120.1
C4 C5 H5 120.1
C5 C6 C1 121.7(3)
C5 C6 H6 119.1
C1 C6 H6 119.1
Ga1 C7 H7A 109.5
Ga1 C7 H7B 109.5
H7A C7 H7B 109.5
Ga1 C7 H7C 109.5
H7A C7 H7C 109.5
H7B C7 H7C 109.5
Ga1 C8 H8A 109.5
Ga1 C8 H8B 109.5
H8A C8 H8B 109.5
Ga1 C8 H8C 109.5
H8A C8 H8C 109.5
H8B C8 H8C 109.5
Ga2 C9 H9A 109.5
Ga2 C9 H9B 109.5
H9A C9 H9B 109.5
Ga2 C9 H9C 109.5
H9A C9 H9C 109.5
H9B C9 H9C 109.5
Ga2 C10 H10A 109.5
Ga2 C10 H10B 109.5
H10A C10 H10B 109.5
Ga2 C10 H10C 109.5
H10A C10 H10C 109.5
H10B C10 H10C 109.5

loop_
_geom_bond_atom_site_label_1
_geom_bond_atom_site_label_2
_geom_bond_distance
Ga1 C7 1.961(3)
Ga1 C8 1.969(3)
Ga1 C1 1.991(3)
Ga2 C9 1.956(3)
Ga2 C10 1.975(3)
Ga2 C3 1.997(3)
C1 C2 1.404(4)
C1 C6 1.417(4)
C2 C3 1.420(4)
C2 H2 0.9500
C3 C4 1.405(4)
C4 C5 1.404(4)
C4 H4 0.9500
C5 C6 1.386(4)
C5 H5 0.9500
C6 H6 0.9500
C7 H7A 0.9800
C7 H7B 0.9800
C7 H7C 0.9800
C8 H8A 0.9800
C8 H8B 0.9800
C8 H8C 0.9800
C9 H9A 0.9800
C9 H9B 0.9800
C9 H9C 0.9800
C10 H10A 0.9800
C10 H10B 0.9800
C10 H10C 0.9800
